data_4084482
loop_
_publ_author_name
'Murugesan, Sathiyamoorthy'
'St\"oger, Berthold'
'Carvalho, Maria Deus'
'Ferreira, Liliana P.'
'Pittenauer, Ernst'
'Allmaier, G\"unter'
'Veiros, Luis F.'
'Kirchner, Karl'

_publ_section_title
;
 Synthesis and Reactivity of Four- and Five-Coordinate Low-Spin Cobalt(II)
 PCP Pincer Complexes and Some Nickel(II) Analogues
;
_journal_name_full Organometallics
_journal_page_first 141009125933001
_journal_paper_doi 10.1021/om5007769
_journal_year 2014
_chemical_formula_sum 'C25 H42 Cl Co N3 P2'
_chemical_formula_weight 541
_chemical_name_systematic ' ?'
_space_group_IT_number 148
_symmetry_cell_setting trigonal
_symmetry_Int_Tables_number 148
_symmetry_space_group_name_Hall '-R 3'
_symmetry_space_group_name_H-M 'R -3 :H'
_cell_angle_alpha 90
_cell_angle_beta 90
_cell_angle_gamma 120
_cell_formula_units_Z 18
_cell_length_a 38.9446(13)
_cell_length_b 38.9446(13)
_cell_length_c 9.6467(7)
_cell_measurement_reflns_used 9582
_cell_measurement_temperature 100
_cell_measurement_theta_max 32.5
_cell_measurement_theta_min 2.2
_cell_volume 12670.8(11)
_diffrn_ambient_temperature 100
_diffrn_measured_fraction_theta_full 1
_diffrn_measured_fraction_theta_max 1
_diffrn_measurement_device 'four-cycle diffractometer'
_diffrn_measurement_device_type 'Bruker KAPPA APEX II CCD'
_diffrn_measurement_method '\w and \f scans'
_diffrn_radiation_monochromator graphite
_diffrn_radiation_probe x-ray
_diffrn_radiation_source 'X-ray tube'
_diffrn_radiation_type 'Mo K\a'
_diffrn_radiation_wavelength 0.71069
_diffrn_reflns_av_R_equivalents 0.0378
_diffrn_reflns_av_sigmaI/netI 0.0147
_diffrn_reflns_limit_h_max 59
_diffrn_reflns_limit_h_min -58
_diffrn_reflns_limit_k_max 58
_diffrn_reflns_limit_k_min -59
_diffrn_reflns_limit_l_max 14
_diffrn_reflns_limit_l_min -14
_diffrn_reflns_number 168931
_diffrn_reflns_theta_full 32.59
_diffrn_reflns_theta_max 32.59
_diffrn_reflns_theta_min 1.05
_exptl_absorpt_coefficient_mu 0.835
_exptl_absorpt_correction_T_max 0.90
_exptl_absorpt_correction_T_min 0.59
_exptl_absorpt_correction_type multi-scan
_exptl_absorpt_process_details SADABS
_exptl_crystal_colour 'dark red'
_exptl_crystal_density_diffrn 1.2757
_exptl_crystal_description 'trapezoidal prism'
_exptl_crystal_F_000 5166
_exptl_crystal_size_max 0.76
_exptl_crystal_size_mid 0.53
_exptl_crystal_size_min 0.12
_platon_squeeze_details
;
;
_refine_diff_density_max 0.44
_refine_diff_density_min -0.33
_refine_ls_extinction_method none
_refine_ls_goodness_of_fit_gt 1.67
_refine_ls_goodness_of_fit_ref 1.64
_refine_ls_hydrogen_treatment constr
_refine_ls_number_constraints 168
_refine_ls_number_parameters 289
_refine_ls_number_reflns 10278
_refine_ls_number_restraints 0
_refine_ls_R_factor_all 0.0334
_refine_ls_R_factor_gt 0.0270
_refine_ls_shift/su_max 0.0463
_refine_ls_shift/su_mean 0.0037
_refine_ls_structure_factor_coef F
_refine_ls_weighting_details w=1/(\s^2^(F)+0.0004F^2^)
_refine_ls_weighting_scheme sigma
_refine_ls_wR_factor_gt 0.0428
_refine_ls_wR_factor_ref 0.0452
_reflns_number_gt 8900
_reflns_number_total 10278
_reflns_threshold_expression I>3\s(I)
_cod_data_source_file om5007769_si_001.cif
_cod_data_source_block CoClPyr
_cod_depositor_comments
;
The following automatic conversions were performed:

'_diffrn_radiation_probe' value 'X-ray' changed to 'x-ray' according
to
/home/saulius/struct/COD-crude-data--automatic-downloads/rss-feeds/ACS/lib/dictionaries/cif_core.dic
dictionary named 'cif_core.dic' version 2.4.2 from 2011-04-26.

Automatic conversion script
Id: cif_fix_values 2827 2014-09-09 07:05:25Z andrius 
;
_cod_original_sg_symbol_H-M 'R -3'
_cod_original_formula_sum 'C25 H42 Cl1 Co1 N3 P2'
_cod_database_code 4084482

loop_
_symmetry_equiv_pos_site_id
_symmetry_equiv_pos_as_xyz
1 x,y,z
2 -y,x-y,z
3 -x+y,-x,z
4 -x,-y,-z
5 y,-x+y,-z
6 x-y,x,-z
7 x+2/3,y+1/3,z+1/3
8 -y+2/3,x-y+1/3,z+1/3
9 -x+y+2/3,-x+1/3,z+1/3
10 -x+2/3,-y+1/3,-z+1/3
11 y+2/3,-x+y+1/3,-z+1/3
12 x-y+2/3,x+1/3,-z+1/3
13 x+1/3,y+2/3,z+2/3
14 -y+1/3,x-y+2/3,z+2/3
15 -x+y+1/3,-x+2/3,z+2/3
16 -x+1/3,-y+2/3,-z+2/3
17 y+1/3,-x+y+2/3,-z+2/3
18 x-y+1/3,x+2/3,-z+2/3

loop_
_atom_site_label
_atom_site_type_symbol
_atom_site_fract_x
_atom_site_fract_y
_atom_site_fract_z
_atom_site_adp_type
_atom_site_U_iso_or_equiv
_atom_site_symmetry_multiplicity
_atom_site_occupancy
_atom_site_calc_flag
Co1 Co 0.463123(4) 0.134516(4) 0.076820(13) Uani 0.01135(5) 18 1 d
P1 P 0.409873(7) 0.119837(7) -0.04968(3) Uani 0.01332(9) 18 1 d
P2 P 0.500918(7) 0.126047(8) 0.22719(3) Uani 0.01314(9) 18 1 d
Cl1 Cl 0.467005(8) 0.188077(7) 0.19406(3) Uani 0.01961(9) 18 1 d
N1 N 0.40019(3) 0.07755(3) -0.13240(9) Uani 0.0162(3) 18 1 d
N2 N 0.50170(3) 0.08544(3) 0.16834(10) Uani 0.0169(3) 18 1 d
C1 C 0.45224(3) 0.08256(3) 0.01360(10) Uani 0.0122(3) 18 1 d
C2 C 0.42385(3) 0.06168(3) -0.09054(10) Uani 0.0133(3) 18 1 d
C3 C 0.41970(3) 0.02708(3) -0.15128(11) Uani 0.0170(4) 18 1 d
C4 C 0.44305(3) 0.01184(3) -0.10332(11) Uani 0.0188(4) 18 1 d
C5 C 0.46975(3) 0.03000(3) 0.00435(11) Uani 0.0175(4) 18 1 d
C6 C 0.47421(3) 0.06524(3) 0.06150(10) Uani 0.0133(3) 18 1 d
C7 C 0.36632(4) 0.05497(3) -0.22271(12) Uani 0.0223(4) 18 1 d
C8 C 0.52502(3) 0.06869(3) 0.22404(12) Uani 0.0221(4) 18 1 d
C9 C 0.36257(3) 0.10542(4) 0.04208(13) Uani 0.0222(4) 18 1 d
C10 C 0.34967(4) 0.06654(5) 0.12243(15) Uani 0.0357(6) 18 1 d
C11 C 0.36444(4) 0.13660(5) 0.1403(2) Uani 0.0523(7) 18 1 d
C12 C 0.41024(3) 0.15126(3) -0.19445(11) Uani 0.0189(4) 18 1 d
C13 C 0.43665(4) 0.15188(4) -0.31298(13) Uani 0.0296(5) 18 1 d
C14 C 0.42290(5) 0.19332(4) -0.14801(16) Uani 0.0390(6) 18 1 d
C15 C 0.47758(3) 0.11354(3) 0.40125(11) Uani 0.0183(4) 18 1 d
C16 C 0.43248(4) 0.09060(4) 0.38287(13) Uani 0.0266(4) 18 1 d
C17 C 0.49073(4) 0.09035(4) 0.49414(12) Uani 0.0261(5) 18 1 d
C18 C 0.55339(3) 0.16196(3) 0.26528(11) Uani 0.0182(4) 18 1 d
C19 C 0.57986(3) 0.17009(4) 0.13821(13) Uani 0.0256(4) 18 1 d
C20 C 0.55854(4) 0.20086(4) 0.32355(13) Uani 0.0263(4) 18 1 d
N3 N 0.50758(3) 0.16842(3) -0.07455(9) Uani 0.0151(3) 18 1 d
C21 C 0.51870(3) 0.15100(3) -0.17115(11) Uani 0.0178(4) 18 1 d
C22 C 0.54622(3) 0.17183(4) -0.27419(12) Uani 0.0222(4) 18 1 d
C23 C 0.56318(4) 0.21257(4) -0.27970(13) Uani 0.0250(4) 18 1 d
C24 C 0.55241(4) 0.23108(4) -0.18051(13) Uani 0.0248(4) 18 1 d
C25 C 0.52505(3) 0.20828(3) -0.07967(12) Uani 0.0197(4) 18 1 d
H1c3 H 0.401003 0.014114 -0.224889 Uiso 0.0204 18 1 d
H1c4 H 0.440659 -0.011602 -0.145342 Uiso 0.0226 18 1 d
H1c5 H 0.484978 0.01868 0.039359 Uiso 0.021 18 1 d
H1c7 H 0.351328 0.068338 -0.230583 Uiso 0.0267 18 1 d
H2c7 H 0.375422 0.052633 -0.312803 Uiso 0.0267 18 1 d
H3c7 H 0.349822 0.029014 -0.184389 Uiso 0.0267 18 1 d
H1c8 H 0.542987 0.086205 0.293124 Uiso 0.0266 18 1 d
H2c8 H 0.507598 0.043352 0.265108 Uiso 0.0266 18 1 d
H3c8 H 0.539812 0.065506 0.15053 Uiso 0.0266 18 1 d
H1c9 H 0.343623 0.10213 -0.02785 Uiso 0.0266 18 1 d
H1c10 H 0.343923 0.045548 0.058031 Uiso 0.0428 18 1 d
H2c10 H 0.37067 0.069971 0.183229 Uiso 0.0428 18 1 d
H3c10 H 0.326391 0.059944 0.175967 Uiso 0.0428 18 1 d
H1c11 H 0.339001 0.127109 0.182947 Uiso 0.0627 18 1 d
H2c11 H 0.383962 0.142005 0.21055 Uiso 0.0627 18 1 d
H3c11 H 0.371555 0.160463 0.089659 Uiso 0.0627 18 1 d
H1c12 H 0.383455 0.139593 -0.227377 Uiso 0.0226 18 1 d
H1c13 H 0.430537 0.125276 -0.333242 Uiso 0.0356 18 1 d
H2c13 H 0.431991 0.163327 -0.393886 Uiso 0.0356 18 1 d
H3c13 H 0.463973 0.167413 -0.286201 Uiso 0.0356 18 1 d
H1c14 H 0.448014 0.204499 -0.101536 Uiso 0.0468 18 1 d
H2c14 H 0.42525 0.209204 -0.22746 Uiso 0.0468 18 1 d
H3c14 H 0.403398 0.192782 -0.085756 Uiso 0.0468 18 1 d
H1c15 H 0.48631 0.138193 0.448854 Uiso 0.0219 18 1 d
H1c16 H 0.424032 0.107682 0.342455 Uiso 0.0319 18 1 d
H2c16 H 0.425139 0.068279 0.323095 Uiso 0.0319 18 1 d
H3c16 H 0.420008 0.081471 0.471556 Uiso 0.0319 18 1 d
H1c17 H 0.518942 0.105355 0.506721 Uiso 0.0314 18 1 d
H2c17 H 0.47785 0.085726 0.582585 Uiso 0.0314 18 1 d
H3c17 H 0.483627 0.065405 0.451354 Uiso 0.0314 18 1 d
H1c18 H 0.561628 0.150004 0.335031 Uiso 0.0219 18 1 d
H1c19 H 0.574856 0.145388 0.098604 Uiso 0.0308 18 1 d
H2c19 H 0.57416 0.184699 0.070864 Uiso 0.0308 18 1 d
H3c19 H 0.607187 0.185275 0.165397 Uiso 0.0308 18 1 d
H1c20 H 0.542482 0.195414 0.405071 Uiso 0.0315 18 1 d
H2c20 H 0.585871 0.21822 0.346955 Uiso 0.0315 18 1 d
H3c20 H 0.550476 0.213316 0.255149 Uiso 0.0315 18 1 d
H1c21 H 0.506984 0.122681 -0.168663 Uiso 0.0214 18 1 d
H1c22 H 0.553373 0.158134 -0.34065 Uiso 0.0266 18 1 d
H1c23 H 0.581999 0.227682 -0.35072 Uiso 0.03 18 1 d
H1c24 H 0.563733 0.259353 -0.181452 Uiso 0.0297 18 1 d
H1c25 H 0.518217 0.221507 -0.010226 Uiso 0.0236 18 1 d

loop_
_atom_site_aniso_label
_atom_site_aniso_type_symbol
_atom_site_aniso_U_11
_atom_site_aniso_U_22
_atom_site_aniso_U_33
_atom_site_aniso_U_12
_atom_site_aniso_U_13
_atom_site_aniso_U_23
Co1 Co 0.01248(7) 0.01126(7) 0.01283(7) 0.00782(5) -0.00234(4) -0.00276(4)
P1 P 0.01361(11) 0.01186(11) 0.01587(12) 0.00740(9) -0.00354(8) -0.00231(8)
P2 P 0.01335(11) 0.01458(11) 0.01373(12) 0.00866(9) -0.00227(8) -0.00120(8)
Cl1 Cl 0.02020(11) 0.01769(11) 0.02429(13) 0.01198(9) -0.00361(9) -0.00930(9)
N1 N 0.0193(4) 0.0126(4) 0.0168(4) 0.0079(3) -0.0074(3) -0.0039(3)
N2 N 0.0185(4) 0.0174(4) 0.0210(4) 0.0137(3) -0.0045(3) -0.0021(3)
C1 C 0.0148(4) 0.0116(4) 0.0123(4) 0.0082(3) 0.0009(3) -0.0002(3)
C2 C 0.0176(4) 0.0111(4) 0.0114(4) 0.0073(3) 0.0011(3) 0.0004(3)
C3 C 0.0240(5) 0.0129(4) 0.0133(4) 0.0087(4) 0.0011(4) -0.0016(3)
C4 C 0.0252(5) 0.0134(4) 0.0195(5) 0.0108(4) 0.0062(4) -0.0002(3)
C5 C 0.0203(5) 0.0143(4) 0.0220(5) 0.0118(4) 0.0048(4) 0.0016(4)
C6 C 0.0140(4) 0.0132(4) 0.0150(4) 0.0084(3) 0.0021(3) 0.0007(3)
C7 C 0.0250(5) 0.0180(5) 0.0219(5) 0.0093(4) -0.0117(4) -0.0055(4)
C8 C 0.0212(5) 0.0228(5) 0.0294(6) 0.0163(4) -0.0036(4) 0.0024(4)
C9 C 0.0136(4) 0.0270(5) 0.0253(5) 0.0097(4) -0.0026(4) -0.0061(4)
C10 C 0.0223(6) 0.0492(8) 0.0317(7) 0.0151(6) 0.0041(5) 0.0143(6)
C11 C 0.0229(6) 0.0492(9) 0.0750(12) 0.0107(6) 0.0095(7) -0.0334(9)
C12 C 0.0200(5) 0.0156(4) 0.0231(5) 0.0105(4) -0.0078(4) -0.0015(4)
C13 C 0.0350(7) 0.0306(6) 0.0270(6) 0.0192(5) 0.0034(5) 0.0112(5)
C14 C 0.0666(10) 0.0213(6) 0.0369(7) 0.0277(7) -0.0199(7) -0.0049(5)
C15 C 0.0189(5) 0.0200(5) 0.0147(4) 0.0088(4) -0.0006(4) -0.0009(4)
C16 C 0.0211(5) 0.0327(6) 0.0210(5) 0.0097(5) 0.0031(4) 0.0011(4)
C17 C 0.0306(6) 0.0277(6) 0.0190(5) 0.0137(5) -0.0022(4) 0.0040(4)
C18 C 0.0152(4) 0.0193(5) 0.0209(5) 0.0092(4) -0.0042(4) -0.0001(4)
C19 C 0.0162(5) 0.0289(6) 0.0309(6) 0.0106(4) 0.0013(4) -0.0019(5)
C20 C 0.0217(5) 0.0223(5) 0.0300(6) 0.0074(4) -0.0055(4) -0.0088(4)
N3 N 0.0150(4) 0.0153(4) 0.0173(4) 0.0094(3) -0.0024(3) -0.0004(3)
C21 C 0.0185(5) 0.0189(5) 0.0184(5) 0.0112(4) -0.0001(4) -0.0005(4)
C22 C 0.0202(5) 0.0256(5) 0.0215(5) 0.0120(4) 0.0021(4) 0.0012(4)
C23 C 0.0225(5) 0.0248(5) 0.0246(6) 0.0095(4) 0.0044(4) 0.0063(4)
C24 C 0.0246(5) 0.0177(5) 0.0293(6) 0.0086(4) 0.0020(4) 0.0041(4)
C25 C 0.0195(5) 0.0161(4) 0.0240(5) 0.0093(4) -0.0010(4) -0.0008(4)

loop_
_atom_type_symbol
_atom_type_scat_dispersion_real
_atom_type_scat_dispersion_imag
_atom_type_scat_source
C 0.0033 0.0016 'International Tables Vol C tables 4.2.6.8 and 6.1.1.1'
H 0.0000 0.0000 'International Tables Vol C tables 4.2.6.8 and 6.1.1.1'
Cl 0.1484 0.1585 'International Tables Vol C tables 4.2.6.8 and 6.1.1.1'
Co 0.3494 0.9721 'International Tables Vol C tables 4.2.6.8 and 6.1.1.1'
N 0.0061 0.0033 'International Tables Vol C tables 4.2.6.8 and 6.1.1.1'
P 0.1023 0.0942 'International Tables Vol C tables 4.2.6.8 and 6.1.1.1'

loop_
_geom_angle_atom_site_label_1
_geom_angle_atom_site_label_2
_geom_angle_atom_site_label_3
_geom_angle
P1 Co1 P2 158.443(11)
P1 Co1 Cl1 97.617(13)
P1 Co1 C1 82.54(3)
P1 Co1 N3 98.46(3)
P2 Co1 Cl1 93.770(12)
P2 Co1 C1 82.26(3)
P2 Co1 N3 98.42(3)
Cl1 Co1 C1 166.89(3)
Cl1 Co1 N3 96.28(3)
C1 Co1 N3 96.66(4)
Co1 P1 N1 103.55(4)
Co1 P1 C9 118.21(4)
Co1 P1 C12 123.13(3)
N1 P1 C9 103.03(5)
N1 P1 C12 102.21(5)
C9 P1 C12 103.75(6)
Co1 P2 N2 104.12(4)
Co1 P2 C15 111.02(4)
Co1 P2 C18 125.89(4)
N2 P2 C15 107.06(5)
N2 P2 C18 104.11(6)
C15 P2 C18 103.31(5)
Co1 Cl1 N3 39.917(15)
P1 N1 C2 114.66(6)
P1 N1 C7 124.33(10)
C2 N1 C7 120.26(10)
P2 N2 C6 113.74(9)
P2 N2 C8 126.80(7)
C6 N2 C8 119.26(10)
Co1 C1 C2 121.50(9)
Co1 C1 C6 121.81(6)
C2 C1 C6 116.53(10)
N1 C2 C1 116.70(10)
N1 C2 C3 121.19(9)
C1 C2 C3 122.10(12)
C2 C3 C4 119.03(9)
C2 C3 H1c3 120.48
C4 C3 H1c3 120.49
C3 C4 C5 121.00(11)
C3 C4 H1c4 119.5
C5 C4 H1c4 119.5
C4 C5 C6 119.08(13)
C4 C5 H1c5 120.46
C6 C5 H1c5 120.46
N2 C6 C1 116.58(10)
N2 C6 C5 121.32(12)
C1 C6 C5 122.08(9)
N1 C7 H1c7 109.47
N1 C7 H2c7 109.47
N1 C7 H3c7 109.47
H1c7 C7 H2c7 109.47
H1c7 C7 H3c7 109.47
H2c7 C7 H3c7 109.47
N2 C8 H1c8 109.47
N2 C8 H2c8 109.47
N2 C8 H3c8 109.47
H1c8 C8 H2c8 109.47
H1c8 C8 H3c8 109.47
H2c8 C8 H3c8 109.47
P1 C9 C10 108.81(11)
P1 C9 C11 114.39(7)
P1 C9 H1c9 106.57
C10 C9 C11 109.52(12)
C10 C9 H1c9 111.72
C11 C9 H1c9 105.82
C9 C10 H1c10 109.47
C9 C10 H2c10 109.47
C9 C10 H3c10 109.47
H1c10 C10 H2c10 109.47
H1c10 C10 H3c10 109.47
H2c10 C10 H3c10 109.47
C9 C11 H1c11 109.47
C9 C11 H2c11 109.47
C9 C11 H3c11 109.47
H1c11 C11 H2c11 109.47
H1c11 C11 H3c11 109.47
H2c11 C11 H3c11 109.47
P1 C12 C13 110.91(11)
P1 C12 C14 112.35(9)
P1 C12 H1c12 106.8
C13 C12 C14 110.46(10)
C13 C12 H1c12 108.84
C14 C12 H1c12 107.29
C12 C13 H1c13 109.47
C12 C13 H2c13 109.47
C12 C13 H3c13 109.47
H1c13 C13 H2c13 109.47
H1c13 C13 H3c13 109.47
H2c13 C13 H3c13 109.47
C12 C14 H1c14 109.47
C12 C14 H2c14 109.47
C12 C14 H3c14 109.47
H1c14 C14 H2c14 109.47
H1c14 C14 H3c14 109.47
H2c14 C14 H3c14 109.47
P2 C15 C16 108.47(7)
P2 C15 C17 114.85(10)
P2 C15 H1c15 106.77
C16 C15 C17 110.36(9)
C16 C15 H1c15 111.6
C17 C15 H1c15 104.74
C15 C16 H1c16 109.47
C15 C16 H2c16 109.47
C15 C16 H3c16 109.47
H1c16 C16 H2c16 109.47
H1c16 C16 H3c16 109.47
H2c16 C16 H3c16 109.47
C15 C17 H1c17 109.47
C15 C17 H2c17 109.47
C15 C17 H3c17 109.47
H1c17 C17 H2c17 109.47
H1c17 C17 H3c17 109.47
H2c17 C17 H3c17 109.47
P2 C18 C19 111.93(7)
P2 C18 C20 111.71(9)
P2 C18 H1c18 106.49
C19 C18 C20 110.36(9)
C19 C18 H1c18 107.95
C20 C18 H1c18 108.18
C18 C19 H1c19 109.47
C18 C19 H2c19 109.47
C18 C19 H3c19 109.47
H1c19 C19 H2c19 109.47
H1c19 C19 H3c19 109.47
H2c19 C19 H3c19 109.47
C18 C20 H1c20 109.47
C18 C20 H2c20 109.47
C18 C20 H3c20 109.47
H1c20 C20 H2c20 109.47
H1c20 C20 H3c20 109.47
H2c20 C20 H3c20 109.47
Co1 N3 Cl1 43.80(2)
Co1 N3 C21 121.75(7)
Co1 N3 C25 121.44(8)
Cl1 N3 C21 165.44(6)
Cl1 N3 C25 77.72(7)
C21 N3 C25 116.80(9)
N3 C21 C22 123.41(11)
N3 C21 H1c21 118.29
C22 C21 H1c21 118.3
C21 C22 C23 119.01(13)
C21 C22 H1c22 120.49
C23 C22 H1c22 120.49
C22 C23 C24 118.45(11)
C22 C23 H1c23 120.77
C24 C23 H1c23 120.77
C23 C24 C25 119.19(11)
C23 C24 H1c24 120.4
C25 C24 H1c24 120.4
N3 C25 C24 123.11(12)
N3 C25 H1c25 118.45
C24 C25 H1c25 118.45

loop_
_geom_bond_atom_site_label_1
_geom_bond_atom_site_label_2
_geom_bond_distance
Co1 P1 2.2206(3)
Co1 P2 2.2057(4)
Co1 Cl1 2.3103(4)
Co1 C1 1.9463(11)
Co1 N3 2.1417(8)
P1 N1 1.6942(10)
P1 C9 1.8595(12)
P1 C12 1.8523(13)
P2 N2 1.6949(12)
P2 C15 1.8547(11)
P2 C18 1.8464(10)
Cl1 N3 3.3177(11)
N1 C2 1.4010(18)
N1 C7 1.4535(14)
N2 C6 1.4089(13)
N2 C8 1.460(2)
C1 C2 1.4120(13)
C1 C6 1.4063(18)
C2 C3 1.4026(17)
C3 C4 1.390(2)
C3 H1c3 0.96
C4 C5 1.3874(15)
C4 H1c4 0.96
C5 C6 1.4070(17)
C5 H1c5 0.96
C7 H1c7 0.96
C7 H2c7 0.96
C7 H3c7 0.96
C8 H1c8 0.96
C8 H2c8 0.96
C8 H3c8 0.96
C9 C10 1.544(2)
C9 C11 1.513(2)
C9 H1c9 0.96
C10 H1c10 0.96
C10 H2c10 0.96
C10 H3c10 0.96
C11 H1c11 0.96
C11 H2c11 0.96
C11 H3c11 0.96
C12 C13 1.530(2)
C12 C14 1.5230(19)
C12 H1c12 0.96
C13 H1c13 0.96
C13 H2c13 0.96
C13 H3c13 0.96
C14 H1c14 0.96
C14 H2c14 0.96
C14 H3c14 0.96
C15 C16 1.5315(16)
C15 C17 1.531(2)
C15 H1c15 0.96
C16 H1c16 0.96
C16 H2c16 0.96
C16 H3c16 0.96
C17 H1c17 0.96
C17 H2c17 0.96
C17 H3c17 0.96
C18 C19 1.5295(17)
C18 C20 1.5323(19)
C18 H1c18 0.96
C19 H1c19 0.96
C19 H2c19 0.96
C19 H3c19 0.96
C20 H1c20 0.96
C20 H2c20 0.96
C20 H3c20 0.96
N3 C21 1.3454(17)
N3 C25 1.3489(14)
C21 C22 1.3876(15)
C21 H1c21 0.96
C22 C23 1.3815(18)
C22 H1c22 0.96
C23 C24 1.383(2)
C23 H1c23 0.96
C24 C25 1.3870(15)
C24 H1c24 0.96
C25 H1c25 0.96

loop_
_platon_squeeze_void_nr
_platon_squeeze_void_average_x
_platon_squeeze_void_average_y
_platon_squeeze_void_average_z
_platon_squeeze_void_volume
_platon_squeeze_void_count_electrons
_platon_squeeze_void_content
1 -0.000 -0.000 -0.005 313 65 ' '
2 0.333 0.667 0.503 311 65 ' '
3 0.667 0.333 0.169 311 65 ' '
